data_1560731
loop_
_publ_author_name
'Scott, Aaron J.'
'Vallejo, Julia'
'Sarkar, Arup'
'Smythe, Lucy'
'Reginc\'os Mart\'i, E.'
'Nichol, Gary S.'
'Klooster, Wim T.'
'Coles, Simon J.'
'Murrie, Mark'
'Rajaraman, Gopalan'
'Piligkos, Stergios'
'Lusby, Paul J.'
'Brechin, Euan K.'

_publ_section_title
;
 Exploiting host--guest chemistry to manipulate magnetic interactions in
 metallosupramolecular M4L6 tetrahedral cages
;
_journal_issue 14
_journal_name_full 'Chemical Science'
_journal_page_first 5134
_journal_page_last 5142
_journal_paper_doi 10.1039/D1SC00647A
_journal_volume 12
_journal_year 2021
_chemical_formula_moiety 'Br4 Cu, C122 H84 F6 N24 Ni4 O6 S2, 4(C F3 O3 S)'
_chemical_formula_sum 'C126 H84 Br4 Cu F18 N24 Ni4 O18 S6'
_chemical_formula_weight 3374.55
_space_group_crystal_system monoclinic
_space_group_IT_number 15
_space_group_name_Hall '-C 2yc'
_space_group_name_H-M_alt 'C 1 2/c 1'
_atom_sites_solution_hydrogens geom
_audit_creation_date 2018-07-10
_audit_creation_method
;
Olex2 1.2-beta
(compiled 2018.05.29 svn.r3508 for OlexSys, GUI svn.r5506)
;
_audit_update_record
;
2020-08-20 deposited with the CCDC.	2021-03-01 downloaded from the CCDC.
;
_cell_angle_alpha 90
_cell_angle_beta 119.638(2)
_cell_angle_gamma 90
_cell_formula_units_Z 4
_cell_length_a 33.6581(8)
_cell_length_b 19.3004(5)
_cell_length_c 27.7984(9)
_cell_measurement_reflns_used 22966
_cell_measurement_temperature 120.0
_cell_measurement_theta_max 24.1996989584
_cell_measurement_theta_min 1.21950096102
_cell_volume 15695.6(8)
_computing_cell_refinement 'XIA2 0.5.542-g41349194-dials-1.9 (Winter, G., 2010)'
_computing_data_collection 'XIA2 0.5.542-g41349194-dials-1.9 (Winter, G., 2010)'
_computing_data_reduction 'XIA2 0.5.542-g41349194-dials-1.9 (Winter, G., 2010)'
_computing_molecular_graphics 'Olex2 (Dolomanov et al., 2009)'
_computing_publication_material 'Olex2 (Dolomanov et al., 2009)'
_computing_structure_refinement 'ShelXL (Sheldrick, 2015)'
_computing_structure_solution 'SHELXT 2018/2 (Sheldrick, 2018)'
_diffrn_ambient_temperature 120.0
_diffrn_measured_fraction_theta_full 1.000
_diffrn_measured_fraction_theta_max 1.000
_diffrn_measurement_device_type 'Diamond Light Source Beamline I19-1'
_diffrn_measurement_method 'shutterless scans'
_diffrn_radiation_monochromator 'Silicon 111'
_diffrn_radiation_wavelength 0.6889
_diffrn_reflns_av_R_equivalents 0.0617
_diffrn_reflns_av_unetI/netI 0.0340
_diffrn_reflns_Laue_measured_fraction_full 1.000
_diffrn_reflns_Laue_measured_fraction_max 1.000
_diffrn_reflns_limit_h_max 30
_diffrn_reflns_limit_h_min -30
_diffrn_reflns_limit_k_max 17
_diffrn_reflns_limit_k_min -17
_diffrn_reflns_limit_l_max 25
_diffrn_reflns_limit_l_min -25
_diffrn_reflns_number 49607
_diffrn_reflns_point_group_measured_fraction_full 1.000
_diffrn_reflns_point_group_measured_fraction_max 1.000
_diffrn_reflns_theta_full 18.243
_diffrn_reflns_theta_max 18.243
_diffrn_reflns_theta_min 1.225
_exptl_absorpt_coefficient_mu 1.643
_exptl_absorpt_correction_T_max 1.0
_exptl_absorpt_correction_T_min 0.989
_exptl_absorpt_correction_type empirical
_exptl_absorpt_process_details
;
CCP4 7.0.052: AIMLESS, version 0.6.2 : 15/01/18
Scaling & analysis of unmerged intensities, absorption correction using spherical harmonics
;
_exptl_crystal_colour green
_exptl_crystal_colour_primary green
_exptl_crystal_density_diffrn 1.428
_exptl_crystal_description block
_exptl_crystal_F_000 6764
_exptl_crystal_recrystallization_method
'The material was recrystallised from a mixture of diethyl ether and acetonitrile  by vapour diffusion'
_exptl_crystal_size_max 0.118
_exptl_crystal_size_mid 0.087
_exptl_crystal_size_min 0.043
_refine_diff_density_max 1.957
_refine_diff_density_min -1.581
_refine_diff_density_rms 0.192
_refine_ls_extinction_method none
_refine_ls_goodness_of_fit_ref 2.397
_refine_ls_hydrogen_treatment constr
_refine_ls_matrix_type full
_refine_ls_number_parameters 678
_refine_ls_number_reflns 6192
_refine_ls_number_restraints 747
_refine_ls_restrained_S_all 2.286
_refine_ls_R_factor_all 0.1669
_refine_ls_R_factor_gt 0.1602
_refine_ls_shift/su_max 0.000
_refine_ls_shift/su_mean 0.000
_refine_ls_structure_factor_coef Fsqd
_refine_ls_weighting_details 'w=1/[\s^2^(Fo^2^)+(0.2000P)^2^] where P=(Fo^2^+2Fc^2^)/3'
_refine_ls_weighting_scheme calc
_refine_ls_wR_factor_gt 0.4648
_refine_ls_wR_factor_ref 0.4780
_reflns_Friedel_coverage 0.000
_reflns_number_gt 5165
_reflns_number_total 6192
_reflns_threshold_expression 'I > 2\s(I)'
_cod_data_source_file d1sc00647a2.cif
_cod_data_source_block 8
_cod_depositor_comments 'Adding full bibliography for 1560727--1560734.cif.'
_cod_database_code 1560731
_shelx_shelxl_version_number 2018/3
_shelx_space_group_comment
;
The symmetry employed for this shelxl refinement is uniquely defined
by the following loop, which should always be used as a source of
symmetry information in preference to the above space-group names.
They are only intended as comments.
;
_shelx_estimated_absorpt_t_max 0.933
_shelx_estimated_absorpt_t_min 0.830
_olex2_refinement_description
;
1. Fixed Uiso
 At 1.2 times of:
  All C(H) groups
2. Restrained distances
 C1B-F1 \\sim C1B-F2 \\sim C1B-F6
 with sigma of 0.02
 F1-F2 \\sim F2-F6 \\sim F6-F1
 with sigma of 0.04
 S1-F1 \\sim S1-F2 \\sim S1-F6
 with sigma of 0.04
 S1-O1 \\sim S1-O2 \\sim S1-O3
 with sigma of 0.02
 O1-O2 \\sim O2-O3 \\sim O1-O3
 with sigma of 0.04
 C1B-O1 \\sim C1B-O2 \\sim C1B-O3
 with sigma of 0.04
 C1A-F3 \\sim C1A-F4 \\sim C1A-F5
 with sigma of 0.02
 F3-F4 \\sim F4-F5 \\sim F5-F3
 with sigma of 0.04
 S6-F3 \\sim S6-F4 \\sim S6-F5
 with sigma of 0.04
 S6-O7 \\sim S6-O8 \\sim S6-O9
 with sigma of 0.02
 O7-O8 \\sim O8-O9 \\sim O7-O9
 with sigma of 0.04
 C1A-O7 \\sim C1A-O8 \\sim C1A-O9
 with sigma of 0.04
 C1C-F7 \\sim C1C-F8 \\sim C1C-F9
 with sigma of 0.02
 F7-F8 \\sim F8-F9 \\sim F9-F7
 with sigma of 0.04
 S2-F7 \\sim S2-F8 \\sim S2-F9
 with sigma of 0.04
 S2-O4 \\sim S2-O5 \\sim S2-O6
 with sigma of 0.02
 O4-O5 \\sim O5-O6 \\sim O4-O6
 with sigma of 0.04
 C1C-O4 \\sim C1C-O5 \\sim C1C-O6
 with sigma of 0.04
3. Uiso/Uaniso restraints and constraints
S1 \\sim F1 \\sim F2 \\sim F6 \\sim O1 \\sim O2 \\sim O3 \\sim C1B: within 2A
with sigma of 0.04 and sigma for terminal atoms of 0.08
S6 \\sim F3 \\sim F4 \\sim F5 \\sim O7 \\sim O8 \\sim O9 \\sim C1A: within 2A
with sigma of 0.04 and sigma for terminal atoms of 0.08
S2 \\sim O4 \\sim O5 \\sim O6 \\sim C1C: within 2A with sigma of 0.04 and sigma
for terminal atoms of 0.08
4. Rigid body (RIGU) restrains
 S1, F1, F2, F6, O1, O2, O3, C1B
 with sigma for 1-2 distances of 0.004 and sigma for 1-3 distances of 0.004
 S6, F3, F4, F5, O7, O8, O9, C1A
 with sigma for 1-2 distances of 0.004 and sigma for 1-3 distances of 0.004
 S2, O4, O5, O6, C1C
 with sigma for 1-2 distances of 0.004 and sigma for 1-3 distances of 0.004
 Ni1, Ni2, N1, C5, C4, C3, C2, C1, N2, N3, N4, N5, N6, N7, N8, N9, N10, N11,
 N12, C6, C7, C8, C9, C10, C11, C12, C13, C14, C15, C16, C17, C18, C19, C20,
 C21, C22, C23, C24, C25, C26, C27, C28, C29, C30, C31, C32, C33, C34, C35, C36,
  C37, C38, C39, C40, C41, C42, C43, C44, C45, C46, C47, C48, C49, C50, C51,
 C52, C53, C54, C55, C56, C57, C58, C59, C60
 with sigma for 1-2 distances of 0.004 and sigma for 1-3 distances of 0.004
5.a Everything fixed:
 S1, F1, F2, F6, O1, O2, O3, C1B, S2, O4, O5, O6, C1C, F7, F8, F9, S6, F3, F4,
 F5, O7, O8, O9, C1A
5.b Aromatic/amide H refined with riding coordinates:
 C4(H4), C3(H3), C2(H2), C1(H1), C7(H7), C8(H8), C10(H10), C11(H11), C12(H12),
 C13(H13), C14(H14), C17(H17), C18(H18), C20(H20), C21(H21), C22(H22), C23(H23),
  C24(H24), C27(H27), C28(H28), C30(H30), C31(H31), C32(H32), C33(H33),
 C34(H34), C37(H37), C38(H38), C40(H40), C41(H41), C42(H42), C43(H43), C44(H44),
  C46(H46), C48(H48), C49(H49), C51(H51), C52(H52), C53(H53), C54(H54),
 C57(H57), C58(H58), C60(H60)
5.c Fitted hexagon refined as free rotating group:
 N1(C5,C4,C3,C2,C1)
;
_olex2_diffrn_ambient_temperature_device 'Oxford Cryosystems Cryostream 700+'
_olex2_exptl_crystal_mounting_method 'The crystal was mounted on a MITIGEN holder in perfluoroether oil'
_olex2_submission_original_sample_id JV752CuBr
_olex2_submission_special_instructions 'No special instructions were received'

loop_
_space_group_symop_operation_xyz
'x, y, z'
'-x, y, -z+1/2'
'x+1/2, y+1/2, z'
'-x+1/2, y+1/2, -z+1/2'
'-x, -y, -z'
'x, -y, z-1/2'
'-x+1/2, -y+1/2, -z'
'x+1/2, -y+1/2, z-1/2'

loop_
_atom_site_label
_atom_site_type_symbol
_atom_site_fract_x
_atom_site_fract_y
_atom_site_fract_z
_atom_site_U_iso_or_equiv
_atom_site_adp_type
_atom_site_occupancy
_atom_site_site_symmetry_order
_atom_site_calc_flag
_atom_site_refinement_flags_posn
_atom_site_refinement_flags_adp
_atom_site_refinement_flags_occupancy
_atom_site_disorder_assembly
_atom_site_disorder_group
Br1 Br 0.53922(10) 0.65028(15) 0.22417(14) 0.1816(13) Uani 1 1 d . . . . .
Br2 Br 0.55822(6) 0.81007(11) 0.32395(8) 0.1193(8) Uani 1 1 d . . . . .
Cu1 Cu 0.500000 0.7470(4) 0.250000 0.233(3) Uani 1 2 d S T P . .
Ni1 Ni 0.63128(7) 0.54604(10) 0.42378(10) 0.1074(9) Uani 1 1 d . U . . .
Ni2 Ni 0.40505(6) 0.90580(11) 0.33051(9) 0.1002(9) Uani 1 1 d . U . . .
N1 N 0.6066(4) 0.4643(5) 0.4482(5) 0.129(4) Uani 1 1 d . U . . .
C5 C 0.5655(4) 0.4783(5) 0.4469(7) 0.134(6) Uani 1 1 d G U . . .
C4 C 0.5400(5) 0.4244(8) 0.4511(8) 0.168(8) Uani 1 1 d G U . . .
H4 H 0.511900 0.433946 0.450119 0.202 Uiso 1 1 calc R . . . .
C3 C 0.5555(6) 0.3565(7) 0.4566(10) 0.214(13) Uani 1 1 d G U . . .
H3 H 0.538039 0.319720 0.459492 0.257 Uiso 1 1 calc R . . . .
C2 C 0.5965(7) 0.3425(5) 0.4580(10) 0.214(14) Uani 1 1 d G U . . .
H2 H 0.607158 0.296172 0.461796 0.257 Uiso 1 1 calc R . . . .
C1 C 0.6221(5) 0.3964(6) 0.4538(8) 0.165(8) Uani 1 1 d G U . . .
H1 H 0.650139 0.386850 0.454726 0.198 Uiso 1 1 calc R . . . .
N2 N 0.5744(4) 0.5920(7) 0.4234(6) 0.102(4) Uani 1 1 d . U . . .
N3 N 0.4434(4) 0.9851(7) 0.3851(5) 0.100(4) Uani 1 1 d . U . . .
N4 N 0.4671(4) 0.8567(7) 0.3807(6) 0.101(3) Uani 1 1 d . U . . .
N5 N 0.6706(4) 0.5897(7) 0.5021(6) 0.104(3) Uani 1 1 d . U . . .
N6 N 0.6530(4) 0.6372(6) 0.4036(6) 0.090(3) Uani 1 1 d . U . . .
N7 N 0.6206(4) 0.8630(8) 0.1202(6) 0.105(4) Uani 1 1 d . U . . .
N8 N 0.6271(4) 0.8156(7) 0.2141(6) 0.097(3) Uani 1 1 d . U . . .
N9 N 0.6813(5) 0.4882(7) 0.4173(7) 0.118(4) Uani 1 1 d . U . . .
N10 N 0.5943(4) 0.5039(6) 0.3431(6) 0.110(4) Uani 1 1 d . U . . .
N11 N 0.3471(4) 0.9624(8) 0.2792(6) 0.111(4) Uani 1 1 d . U . . .
N12 N 0.4230(4) 0.9461(7) 0.2746(5) 0.094(3) Uani 1 1 d . U . . .
C6 C 0.5508(7) 0.5479(9) 0.4354(8) 0.122(5) Uani 1 1 d . U . . .
C7 C 0.5107(8) 0.5733(12) 0.4384(12) 0.158(8) Uani 1 1 d . U . . .
H7 H 0.491808 0.542054 0.444444 0.189 Uiso 1 1 calc R . . . .
C8 C 0.5013(7) 0.6423(11) 0.4323(10) 0.138(7) Uani 1 1 d . U . . .
H8 H 0.476408 0.659641 0.435777 0.166 Uiso 1 1 calc R . . . .
C9 C 0.5267(6) 0.6857(9) 0.4214(8) 0.112(5) Uani 1 1 d . U . . .
C10 C 0.5642(5) 0.6604(9) 0.4171(7) 0.105(5) Uani 1 1 d . U . . .
H10 H 0.582321 0.691577 0.409770 0.125 Uiso 1 1 calc R . . . .
C11 C 0.4282(7) 1.0511(10) 0.3846(8) 0.124(6) Uani 1 1 d . U . . .
H11 H 0.396872 1.061592 0.360603 0.149 Uiso 1 1 calc R . . . .
C12 C 0.4563(7) 1.1016(9) 0.4168(7) 0.112(5) Uani 1 1 d . U . . .
H12 H 0.444299 1.145704 0.418091 0.134 Uiso 1 1 calc R . . . .
C13 C 0.5027(8) 1.0893(11) 0.4481(8) 0.131(6) Uani 1 1 d . U . . .
H13 H 0.524111 1.124872 0.467916 0.158 Uiso 1 1 calc R . . . .
C14 C 0.5153(6) 1.0227(10) 0.4485(7) 0.115(5) Uani 1 1 d . U . . .
H14 H 0.546158 1.010106 0.473118 0.138 Uiso 1 1 calc R . . . .
C15 C 0.4870(5) 0.9749(9) 0.4166(6) 0.090(4) Uani 1 1 d . U . . .
C16 C 0.5021(5) 0.9010(9) 0.4194(7) 0.095(4) Uani 1 1 d . U . . .
C17 C 0.5448(5) 0.8749(9) 0.4547(6) 0.093(4) Uani 1 1 d . U . . .
H17 H 0.567812 0.905529 0.479887 0.112 Uiso 1 1 calc R . . . .
C18 C 0.5550(5) 0.8082(9) 0.4550(7) 0.101(4) Uani 1 1 d . U . . .
H18 H 0.585126 0.792204 0.479043 0.122 Uiso 1 1 calc R . . . .
C19 C 0.5207(5) 0.7610(9) 0.4192(7) 0.097(4) Uani 1 1 d . U . . .
C20 C 0.4784(5) 0.7899(9) 0.3832(7) 0.103(4) Uani 1 1 d . U . . .
H20 H 0.455420 0.759368 0.357973 0.123 Uiso 1 1 calc R . . . .
C21 C 0.6805(7) 0.5605(11) 0.5516(9) 0.138(6) Uani 1 1 d . U . . .
H21 H 0.673731 0.513132 0.553340 0.166 Uiso 1 1 calc R . . . .
C22 C 0.7007(8) 0.6006(12) 0.5995(10) 0.142(7) Uani 1 1 d . U . . .
H22 H 0.705206 0.581517 0.633355 0.171 Uiso 1 1 calc R . . . .
C23 C 0.7133(7) 0.6636(12) 0.5984(9) 0.125(5) Uani 1 1 d . U . . .
H23 H 0.729831 0.688191 0.632256 0.150 Uiso 1 1 calc R . . . .
C24 C 0.7034(6) 0.6964(10) 0.5490(8) 0.114(5) Uani 1 1 d . U . . .
H24 H 0.709535 0.744169 0.547642 0.137 Uiso 1 1 calc R . . . .
C25 C 0.6841(5) 0.6556(9) 0.5021(8) 0.104(4) Uani 1 1 d . U . . .
C26 C 0.6746(5) 0.6819(8) 0.4471(7) 0.099(4) Uani 1 1 d . U . . .
C27 C 0.6877(5) 0.7475(8) 0.4387(7) 0.105(4) Uani 1 1 d . U . . .
H27 H 0.702452 0.779382 0.468438 0.126 Uiso 1 1 calc R . . . .
C28 C 0.6786(5) 0.7654(9) 0.3850(7) 0.099(4) Uani 1 1 d . U . . .
H28 H 0.686704 0.810047 0.378219 0.119 Uiso 1 1 calc R . . . .
C29 C 0.6584(5) 0.7191(8) 0.3429(7) 0.094(4) Uani 1 1 d . U . . .
C30 C 0.6458(5) 0.6563(8) 0.3551(8) 0.096(4) Uani 1 1 d . U . . .
H30 H 0.630599 0.624381 0.325505 0.115 Uiso 1 1 calc R . . . .
C31 C 0.6194(6) 0.8964(12) 0.0759(8) 0.119(5) Uani 1 1 d . U . . .
H31 H 0.608479 0.942656 0.067547 0.142 Uiso 1 1 calc R . . . .
C32 C 0.6329(6) 0.8651(14) 0.0457(9) 0.129(6) Uani 1 1 d . U . . .
H32 H 0.632337 0.888492 0.015275 0.155 Uiso 1 1 calc R . . . .
C33 C 0.6481(8) 0.7986(13) 0.0572(9) 0.144(7) Uani 1 1 d . U . . .
H33 H 0.657058 0.774391 0.034325 0.173 Uiso 1 1 calc R . . . .
C34 C 0.6502(8) 0.7674(12) 0.1027(9) 0.137(6) Uani 1 1 d . U . . .
H34 H 0.661242 0.721216 0.111977 0.164 Uiso 1 1 calc R . . . .
C35 C 0.6372(5) 0.8006(10) 0.1334(7) 0.102(4) Uani 1 1 d . U . . .
C36 C 0.6404(6) 0.7727(10) 0.1878(8) 0.109(4) Uani 1 1 d . U . . .
C37 C 0.6570(7) 0.7081(10) 0.2077(9) 0.122(5) Uani 1 1 d . U . . .
H37 H 0.664687 0.677067 0.187050 0.147 Uiso 1 1 calc R . . . .
C38 C 0.6621(7) 0.6896(10) 0.2564(9) 0.119(5) Uani 1 1 d . U . . .
H38 H 0.673973 0.644997 0.270780 0.143 Uiso 1 1 calc R . . . .
C39 C 0.6503(5) 0.7341(9) 0.2871(7) 0.101(4) Uani 1 1 d . U . . .
C40 C 0.6319(5) 0.7976(8) 0.2620(7) 0.095(4) Uani 1 1 d . U . . .
H40 H 0.622372 0.829131 0.280502 0.115 Uiso 1 1 calc R . . . .
C41 C 0.7272(6) 0.4844(11) 0.4558(10) 0.139(6) Uani 1 1 d . U . . .
H41 H 0.738465 0.509385 0.489446 0.167 Uiso 1 1 calc R . . . .
C42 C 0.7549(8) 0.4481(16) 0.4473(13) 0.185(11) Uani 1 1 d . U . . .
H42 H 0.783795 0.437277 0.478256 0.222 Uiso 1 1 calc R . . . .
C43 C 0.7457(8) 0.4244(14) 0.3974(13) 0.170(9) Uani 1 1 d . U . . .
H43 H 0.768542 0.409158 0.389188 0.204 Uiso 1 1 calc R . . . .
C44 C 0.6973(9) 0.4244(19) 0.3575(14) 0.218(15) Uani 1 1 d . U . . .
H44 H 0.686188 0.402073 0.322786 0.262 Uiso 1 1 calc R . . . .
C45 C 0.6674(6) 0.4576(9) 0.3708(10) 0.120(5) Uani 1 1 d . U . . .
C46 C 0.5507(5) 0.5077(8) 0.3126(8) 0.111(5) Uani 1 1 d . U . . .
H46 H 0.534901 0.539877 0.323033 0.133 Uiso 1 1 calc R . . . .
C47 C 0.5242(6) 0.4670(10) 0.2644(9) 0.122(5) Uani 1 1 d . U . . .
C48 C 0.5486(8) 0.4222(17) 0.2528(12) 0.198(13) Uani 1 1 d . U . . .
H48 H 0.533623 0.388737 0.224352 0.238 Uiso 1 1 calc R . . . .
C49 C 0.5984(8) 0.4248(17) 0.2842(13) 0.189(11) Uani 1 1 d . U . . .
H49 H 0.616168 0.402112 0.271022 0.226 Uiso 1 1 calc R . . . .
C50 C 0.6178(6) 0.4588(10) 0.3305(10) 0.127(6) Uani 1 1 d . U . . .
C51 C 0.3088(6) 0.9664(11) 0.2797(8) 0.129(6) Uani 1 1 d . U . . .
H51 H 0.306483 0.942711 0.308186 0.155 Uiso 1 1 calc R . . . .
C52 C 0.2710(6) 1.0036(12) 0.2408(8) 0.127(6) Uani 1 1 d . U . . .
H52 H 0.244550 1.008417 0.244532 0.153 Uiso 1 1 calc R . . . .
C53 C 0.2726(7) 1.0315(11) 0.1990(8) 0.122(5) Uani 1 1 d . U . . .
H53 H 0.246682 1.056185 0.171988 0.147 Uiso 1 1 calc R . . . .
C54 C 0.3091(6) 1.0266(10) 0.1930(8) 0.120(5) Uani 1 1 d . U . . .
H54 H 0.309696 1.044496 0.161580 0.144 Uiso 1 1 calc R . . . .
C55 C 0.3466(6) 0.9934(10) 0.2360(8) 0.117(5) Uani 1 1 d . U . . .
C56 C 0.3908(5) 0.9856(11) 0.2353(7) 0.116(5) Uani 1 1 d . U . . .
C57 C 0.4005(7) 1.0234(15) 0.1981(9) 0.160(9) Uani 1 1 d . U . . .
H57 H 0.377864 1.053042 0.171212 0.192 Uiso 1 1 calc R . . . .
C58 C 0.4402(8) 1.0174(17) 0.2008(10) 0.183(11) Uani 1 1 d . U . . .
H58 H 0.445429 1.038864 0.173622 0.219 Uiso 1 1 calc R . . . .
C59 C 0.4776(5) 0.9768(9) 0.2468(7) 0.100(4) Uani 1 1 d . U . . .
C60 C 0.4650(5) 0.9431(8) 0.2780(6) 0.089(4) Uani 1 1 d . U . . .
H60 H 0.487147 0.913714 0.305609 0.106 Uiso 1 1 calc R . . . .
S1 S 0.666410 0.881990 0.589620 0.163 Uiso 1 1 d D U . . .
F1 F 0.745140 0.931430 0.651000 0.215 Uiso 1 1 d D U . . .
F2 F 0.734130 0.887690 0.577100 0.225 Uiso 1 1 d D U . . .
F6 F 0.742400 0.824400 0.644790 0.194 Uiso 1 1 d D U . . .
O1 O 0.666460 0.874980 0.642070 0.244 Uiso 1 1 d D U . . .
O2 O 0.648950 0.948560 0.564330 0.147 Uiso 1 1 d D U . . .
O3 O 0.648440 0.823100 0.556350 0.191 Uiso 1 1 d D U . . .
C1B C 0.723160 0.881550 0.615640 0.177 Uiso 1 1 d D U . . .
S2 S 0.626760 1.148990 0.412200 0.230 Uiso 1 1 d D U . . .
O4 O 0.664820 1.182720 0.415860 0.281 Uiso 1 1 d D U . . .
O5 O 0.602550 1.189360 0.432630 0.350 Uiso 1 1 d D U . . .
O6 O 0.629030 1.079800 0.425650 0.280 Uiso 1 1 d D U . . .
C1C C 0.584760 1.150980 0.338910 0.310 Uiso 1 1 d D U . . .
F7 F 0.571110 1.217580 0.318150 0.308 Uiso 1 1 d D . . . .
F8 F 0.545100 1.116960 0.330190 0.343 Uiso 1 1 d D . . . .
F9 F 0.599310 1.118350 0.305930 0.327 Uiso 1 1 d D . . . .
S6 S 0.619510 0.546190 0.113210 0.172 Uiso 1 1 d D U . . .
F3 F 0.581510 0.491110 0.164920 0.322 Uiso 1 1 d D U . . .
F4 F 0.642070 0.536230 0.216990 0.275 Uiso 1 1 d D U . . .
F5 F 0.642540 0.445020 0.181900 0.259 Uiso 1 1 d D U . . .
O7 O 0.590200 0.499460 0.067470 0.204 Uiso 1 1 d D U . . .
O8 O 0.595710 0.610710 0.109300 0.190 Uiso 1 1 d D U . . .
O9 O 0.666280 0.555190 0.126190 0.227 Uiso 1 1 d D U . . .
C1A C 0.621380 0.512590 0.159140 0.207 Uiso 1 1 d D U . . .

loop_
_atom_site_aniso_label
_atom_site_aniso_U_11
_atom_site_aniso_U_22
_atom_site_aniso_U_33
_atom_site_aniso_U_23
_atom_site_aniso_U_13
_atom_site_aniso_U_12
Br1 0.126(2) 0.162(2) 0.191(3) 0.0116(18) 0.0275(19) -0.0112(15)
Br2 0.0715(13) 0.1435(17) 0.1228(15) 0.0148(11) 0.0327(11) 0.0095(10)
Cu1 0.188(5) 0.269(7) 0.136(3) 0.000 -0.002(3) 0.000
Ni1 0.0577(14) 0.0848(15) 0.1392(19) 0.0216(11) 0.0177(13) 0.0112(9)
Ni2 0.0557(14) 0.1197(17) 0.1042(16) -0.0167(11) 0.0234(12) 0.0106(10)
N1 0.086(9) 0.101(7) 0.139(10) 0.039(8) 0.009(8) -0.013(6)
C5 0.100(12) 0.110(9) 0.152(15) 0.015(11) 0.031(12) -0.025(8)
C4 0.161(19) 0.133(11) 0.21(2) 0.035(16) 0.087(18) -0.035(12)
C3 0.20(3) 0.140(13) 0.28(4) 0.04(2) 0.10(3) -0.019(16)
C2 0.18(2) 0.115(14) 0.31(4) 0.06(2) 0.09(3) -0.001(14)
C1 0.18(2) 0.097(10) 0.19(2) 0.044(14) 0.073(18) 0.008(10)
N2 0.058(7) 0.099(7) 0.130(10) 0.022(7) 0.032(7) 0.008(6)
N3 0.063(6) 0.113(7) 0.093(7) -0.035(7) 0.014(6) 0.001(6)
N4 0.053(7) 0.116(7) 0.109(8) 0.004(6) 0.020(6) 0.017(5)
N5 0.048(7) 0.108(8) 0.120(8) 0.014(6) 0.014(6) 0.013(6)
N6 0.051(7) 0.076(7) 0.132(7) 0.013(6) 0.036(7) 0.012(5)
N7 0.062(8) 0.136(9) 0.115(9) -0.006(7) 0.042(8) -0.019(7)
N8 0.053(7) 0.101(8) 0.112(8) 0.011(7) 0.023(7) 0.000(6)
N9 0.072(7) 0.076(8) 0.163(10) 0.000(7) 0.026(6) 0.025(7)
N10 0.063(6) 0.085(8) 0.142(9) 0.017(7) 0.020(6) 0.018(6)
N11 0.050(7) 0.144(11) 0.102(8) -0.020(7) 0.010(6) 0.028(7)
N12 0.051(6) 0.115(9) 0.093(7) -0.008(6) 0.018(6) 0.014(6)
C6 0.111(12) 0.102(8) 0.143(14) -0.008(10) 0.055(12) -0.031(7)
C7 0.133(17) 0.125(10) 0.23(2) -0.007(15) 0.105(18) -0.032(11)
C8 0.079(12) 0.129(10) 0.192(19) -0.001(13) 0.057(12) -0.019(9)
C9 0.059(9) 0.118(8) 0.134(13) 0.004(9) 0.029(9) 0.004(7)
C10 0.052(8) 0.099(8) 0.131(13) 0.021(9) 0.021(8) 0.014(7)
C11 0.108(12) 0.119(10) 0.118(13) -0.024(9) 0.036(10) 0.016(8)
C12 0.115(10) 0.098(10) 0.109(12) -0.010(8) 0.045(9) 0.003(8)
C13 0.118(10) 0.142(11) 0.122(13) -0.022(11) 0.050(10) 0.006(10)
C14 0.089(11) 0.133(10) 0.092(10) -0.020(9) 0.021(9) -0.009(8)
C15 0.055(7) 0.129(8) 0.075(8) -0.012(7) 0.024(6) -0.006(6)
C16 0.056(7) 0.130(8) 0.096(9) -0.005(7) 0.036(6) 0.003(6)
C17 0.063(7) 0.119(8) 0.081(9) -0.004(8) 0.024(6) -0.003(7)
C18 0.059(8) 0.123(8) 0.109(11) 0.016(8) 0.032(7) 0.008(6)
C19 0.053(7) 0.115(7) 0.116(10) 0.005(7) 0.037(7) 0.016(6)
C20 0.056(8) 0.114(8) 0.121(11) -0.010(8) 0.031(7) 0.014(7)
C21 0.123(16) 0.113(12) 0.135(10) 0.029(8) 0.030(12) 0.010(11)
C22 0.128(17) 0.147(13) 0.126(11) 0.020(10) 0.043(13) 0.002(12)
C23 0.101(13) 0.136(12) 0.122(10) -0.001(10) 0.043(11) 0.001(11)
C24 0.073(11) 0.117(11) 0.132(9) -0.002(7) 0.036(10) 0.003(9)
C25 0.069(10) 0.097(9) 0.120(8) 0.013(7) 0.026(9) 0.018(7)
C26 0.062(9) 0.085(8) 0.128(8) 0.018(6) 0.030(8) 0.025(7)
C27 0.081(11) 0.084(8) 0.115(8) 0.003(7) 0.021(9) 0.006(7)
C28 0.056(9) 0.090(9) 0.122(8) 0.008(6) 0.021(8) 0.007(7)
C29 0.047(8) 0.095(8) 0.110(7) 0.014(6) 0.016(7) 0.010(7)
C30 0.044(8) 0.095(9) 0.120(8) 0.005(8) 0.019(8) -0.004(7)
C31 0.061(10) 0.165(14) 0.113(12) 0.005(9) 0.031(9) -0.026(9)
C32 0.076(12) 0.187(15) 0.117(13) 0.006(12) 0.042(10) -0.023(12)
C33 0.134(18) 0.162(14) 0.117(13) -0.034(11) 0.047(13) -0.043(13)
C34 0.137(17) 0.130(13) 0.131(14) -0.024(10) 0.057(13) -0.015(12)
C35 0.053(9) 0.119(10) 0.110(9) -0.022(7) 0.023(8) -0.033(8)
C36 0.068(10) 0.117(10) 0.113(10) -0.017(7) 0.022(8) -0.021(8)
C37 0.098(13) 0.118(10) 0.129(11) -0.005(9) 0.040(11) -0.012(9)
C38 0.101(13) 0.104(11) 0.133(11) -0.008(8) 0.042(11) -0.018(9)
C39 0.053(9) 0.105(9) 0.111(8) 0.011(7) 0.015(8) 0.000(7)
C40 0.056(9) 0.092(8) 0.115(9) 0.011(7) 0.025(8) -0.009(7)
C41 0.076(9) 0.125(14) 0.173(14) 0.011(12) 0.029(8) 0.035(10)
C42 0.078(13) 0.23(3) 0.198(17) -0.015(18) 0.028(13) 0.068(15)
C43 0.081(10) 0.19(2) 0.196(18) -0.023(17) 0.037(12) 0.021(14)
C44 0.095(11) 0.29(3) 0.23(2) -0.08(2) 0.042(12) 0.055(17)
C45 0.072(8) 0.095(12) 0.166(12) -0.006(9) 0.038(8) 0.014(8)
C46 0.054(7) 0.088(10) 0.157(13) 0.008(8) 0.027(8) 0.011(7)
C47 0.067(9) 0.117(13) 0.141(13) 0.005(9) 0.021(8) 0.005(8)
C48 0.098(11) 0.25(3) 0.19(2) -0.09(2) 0.028(12) 0.012(15)
C49 0.091(10) 0.24(3) 0.205(19) -0.077(18) 0.053(11) -0.005(15)
C50 0.070(8) 0.107(12) 0.167(13) -0.008(10) 0.030(8) 0.016(8)
C51 0.056(9) 0.171(17) 0.122(12) -0.010(10) 0.015(8) 0.032(9)
C52 0.066(10) 0.165(17) 0.118(12) -0.019(10) 0.021(9) 0.039(10)
C53 0.079(10) 0.130(14) 0.112(12) -0.019(10) 0.012(10) 0.024(10)
C54 0.079(10) 0.132(13) 0.108(10) -0.004(9) 0.015(8) 0.032(10)
C55 0.073(8) 0.131(14) 0.111(11) -0.018(8) 0.019(8) 0.032(9)
C56 0.055(8) 0.166(15) 0.080(9) -0.014(8) -0.003(7) 0.009(8)
C57 0.085(11) 0.24(3) 0.116(14) 0.063(14) 0.021(11) 0.060(15)
C58 0.098(13) 0.30(3) 0.128(15) 0.069(17) 0.039(12) 0.051(16)
C59 0.067(8) 0.127(12) 0.090(9) -0.009(8) 0.027(7) 0.009(8)
C60 0.048(7) 0.107(10) 0.086(9) -0.028(7) 0.014(7) -0.006(7)

loop_
_atom_type_symbol
_atom_type_description
_atom_type_scat_dispersion_real
_atom_type_scat_dispersion_imag
_atom_type_scat_source
C C 0.0032 0.0015 'International Tables Vol C Tables 4.2.6.8 and 6.1.1.4'
H H 0.0000 0.0000 'International Tables Vol C Tables 4.2.6.8 and 6.1.1.4'
Br Br -0.1750 2.4304 'International Tables Vol C Tables 4.2.6.8 and 6.1.1.4'
Cu Cu 0.3483 1.2194 'International Tables Vol C Tables 4.2.6.8 and 6.1.1.4'
F F 0.0167 0.0096 'International Tables Vol C Tables 4.2.6.8 and 6.1.1.4'
N N 0.0060 0.0030 'International Tables Vol C Tables 4.2.6.8 and 6.1.1.4'
Ni Ni 0.3581 1.0631 'International Tables Vol C Tables 4.2.6.8 and 6.1.1.4'
O O 0.0108 0.0057 'International Tables Vol C Tables 4.2.6.8 and 6.1.1.4'
S S 0.1181 0.1169 'International Tables Vol C Tables 4.2.6.8 and 6.1.1.4'

loop_
_geom_angle_atom_site_label_1
_geom_angle_atom_site_label_2
_geom_angle_atom_site_label_3
_geom_angle
_geom_angle_site_symmetry_1
_geom_angle_site_symmetry_3
_geom_angle_publ_flag
Br1 Cu1 Br1 87.5(3) . 2_655 ?
Br2 Cu1 Br1 107.25(10) . . ?
Br2 Cu1 Br1 116.68(11) . 2_655 ?
Br2 Cu1 Br1 107.25(10) 2_655 2_655 ?
Br2 Cu1 Br1 116.68(11) 2_655 . ?
Br2 Cu1 Br2 117.8(3) . 2_655 ?
N1 Ni1 N2 79.0(5) . . ?
N1 Ni1 N5 96.7(6) . . ?
N1 Ni1 N6 172.8(5) . . ?
N1 Ni1 N9 95.3(6) . . ?
N1 Ni1 N10 86.2(5) . . ?
N2 Ni1 N10 95.8(5) . . ?
N5 Ni1 N2 86.6(5) . . ?
N5 Ni1 N9 100.5(6) . . ?
N5 Ni1 N10 176.6(6) . . ?
N6 Ni1 N2 94.7(5) . . ?
N6 Ni1 N5 79.3(6) . . ?
N6 Ni1 N9 91.3(5) . . ?
N6 Ni1 N10 98.1(6) . . ?
N9 Ni1 N2 171.4(6) . . ?
N9 Ni1 N10 77.3(6) . . ?
N3 Ni2 N7 96.8(6) . 2_655 ?
N3 Ni2 N8 171.0(5) . 2_655 ?
N4 Ni2 N3 78.0(5) . . ?
N4 Ni2 N7 89.1(5) . 2_655 ?
N4 Ni2 N8 94.1(5) . 2_655 ?
N8 Ni2 N7 78.6(6) 2_655 2_655 ?
N11 Ni2 N3 98.4(5) . . ?
N11 Ni2 N4 174.1(6) . . ?
N11 Ni2 N7 96.0(6) . 2_655 ?
N11 Ni2 N8 89.8(5) . 2_655 ?
N11 Ni2 N12 79.1(6) . . ?
N12 Ni2 N3 88.0(5) . . ?
N12 Ni2 N4 96.0(5) . . ?
N12 Ni2 N7 173.6(5) . 2_655 ?
N12 Ni2 N8 97.1(5) . 2_655 ?
C5 N1 Ni1 113.7(7) . . ?
C5 N1 C1 120.0 . . ?
C1 N1 Ni1 124.8(7) . . ?
N1 C5 C6 115.0(12) . . ?
C4 C5 N1 120.0 . . ?
C4 C5 C6 124.7(11) . . ?
C5 C4 H4 120.0 . . ?
C3 C4 C5 120.0 . . ?
C3 C4 H4 120.0 . . ?
C4 C3 H3 120.0 . . ?
C4 C3 C2 120.0 . . ?
C2 C3 H3 120.0 . . ?
C3 C2 H2 120.0 . . ?
C1 C2 C3 120.0 . . ?
C1 C2 H2 120.0 . . ?
N1 C1 H1 120.0 . . ?
C2 C1 N1 120.0 . . ?
C2 C1 H1 120.0 . . ?
C6 N2 Ni1 112.8(12) . . ?
C6 N2 C10 121.1(15) . . ?
C10 N2 Ni1 125.8(11) . . ?
C11 N3 Ni2 125.5(11) . . ?
C15 N3 Ni2 117.5(11) . . ?
C15 N3 C11 116.1(14) . . ?
C16 N4 Ni2 114.5(10) . . ?
C20 N4 Ni2 129.8(11) . . ?
C20 N4 C16 115.6(13) . . ?
C21 N5 Ni1 126.7(13) . . ?
C25 N5 Ni1 114.8(12) . . ?
C25 N5 C21 118.3(16) . . ?
C26 N6 Ni1 113.6(11) . . ?
C30 N6 Ni1 127.5(11) . . ?
C30 N6 C26 118.8(14) . . ?
C31 N7 Ni2 123.8(14) . 2_655 ?
C35 N7 Ni2 115.6(12) . 2_655 ?
C35 N7 C31 120.5(17) . . ?
C36 N8 Ni2 114.1(13) . 2_655 ?
C40 N8 Ni2 126.2(12) . 2_655 ?
C40 N8 C36 119.5(15) . . ?
C41 N9 Ni1 126.8(14) . . ?
C45 N9 Ni1 115.0(12) . . ?
C45 N9 C41 117.9(16) . . ?
C46 N10 Ni1 123.9(13) . . ?
C46 N10 C50 119.8(17) . . ?
C50 N10 Ni1 114.5(12) . . ?
C51 N11 Ni2 128.7(15) . . ?
C51 N11 C55 114.5(16) . . ?
C55 N11 Ni2 116.3(12) . . ?
C56 N12 Ni2 114.0(11) . . ?
C56 N12 C60 118.3(15) . . ?
C60 N12 Ni2 127.3(10) . . ?
C5 C6 C7 122.0(17) . . ?
N2 C6 C5 119.0(18) . . ?
N2 C6 C7 118.9(18) . . ?
C6 C7 H7 120.6 . . ?
C8 C7 C6 118.8(19) . . ?
C8 C7 H7 120.6 . . ?
C7 C8 H8 119.7 . . ?
C9 C8 C7 121(2) . . ?
C9 C8 H8 119.7 . . ?
C8 C9 C10 120.0(17) . . ?
C8 C9 C19 123.0(17) . . ?
C10 C9 C19 116.7(15) . . ?
N2 C10 C9 120.6(16) . . ?
N2 C10 H10 119.7 . . ?
C9 C10 H10 119.7 . . ?
N3 C11 H11 119.0 . . ?
C12 C11 N3 122.1(18) . . ?
C12 C11 H11 119.0 . . ?
C11 C12 H12 120.1 . . ?
C11 C12 C13 119.8(18) . . ?
C13 C12 H12 120.1 . . ?
C12 C13 H13 122.5 . . ?
C14 C13 C12 115(2) . . ?
C14 C13 H13 122.5 . . ?
C13 C14 H14 118.5 . . ?
C15 C14 C13 123.0(19) . . ?
C15 C14 H14 118.5 . . ?
N3 C15 C14 123.4(16) . . ?
N3 C15 C16 114.9(14) . . ?
C14 C15 C16 121.3(15) . . ?
N4 C16 C15 113.5(13) . . ?
C17 C16 N4 120.2(15) . . ?
C17 C16 C15 126.3(15) . . ?
C16 C17 H17 118.9 . . ?
C18 C17 C16 122.2(16) . . ?
C18 C17 H17 118.9 . . ?
C17 C18 H18 120.0 . . ?
C17 C18 C19 119.9(15) . . ?
C19 C18 H18 120.0 . . ?
C18 C19 C9 124.1(14) . . ?
C20 C19 C9 119.9(15) . . ?
C20 C19 C18 115.8(15) . . ?
N4 C20 C19 126.1(16) . . ?
N4 C20 H20 117.0 . . ?
C19 C20 H20 117.0 . . ?
N5 C21 H21 120.2 . . ?
N5 C21 C22 119.6(19) . . ?
C22 C21 H21 120.2 . . ?
C21 C22 H22 119.7 . . ?
C23 C22 C21 121(2) . . ?
C23 C22 H22 119.7 . . ?
C22 C23 H23 119.1 . . ?
C22 C23 C24 122(2) . . ?
C24 C23 H23 119.1 . . ?
C23 C24 H24 121.9 . . ?
C25 C24 C23 116.3(18) . . ?
C25 C24 H24 121.9 . . ?
N5 C25 C24 122.6(17) . . ?
N5 C25 C26 114.8(16) . . ?
C24 C25 C26 122.5(16) . . ?
N6 C26 C25 116.3(14) . . ?
N6 C26 C27 119.9(16) . . ?
C27 C26 C25 123.8(17) . . ?
C26 C27 H27 120.8 . . ?
C26 C27 C28 118.5(16) . . ?
C28 C27 H27 120.8 . . ?
C27 C28 H28 119.8 . . ?
C29 C28 C27 120.3(16) . . ?
C29 C28 H28 119.8 . . ?
C28 C29 C30 116.8(16) . . ?
C28 C29 C39 122.2(15) . . ?
C30 C29 C39 120.9(16) . . ?
N6 C30 C29 125.5(16) . . ?
N6 C30 H30 117.2 . . ?
C29 C30 H30 117.2 . . ?
N7 C31 H31 119.9 . . ?
C32 C31 N7 120(2) . . ?
C32 C31 H31 119.9 . . ?
C31 C32 H32 119.9 . . ?
C31 C32 C33 120(2) . . ?
C33 C32 H32 119.9 . . ?
C32 C33 H33 120.9 . . ?
C32 C33 C34 118(2) . . ?
C34 C33 H33 120.9 . . ?
C33 C34 H34 119.8 . . ?
C35 C34 C33 120(2) . . ?
C35 C34 H34 119.8 . . ?
N7 C35 C34 120.4(19) . . ?
N7 C35 C36 114.2(17) . . ?
C34 C35 C36 125(2) . . ?
N8 C36 C35 116.2(17) . . ?
N8 C36 C37 122.0(19) . . ?
C37 C36 C35 121.8(19) . . ?
C36 C37 H37 120.7 . . ?
C38 C37 C36 119(2) . . ?
C38 C37 H37 120.7 . . ?
C37 C38 H38 119.2 . . ?
C37 C38 C39 121.6(19) . . ?
C39 C38 H38 119.2 . . ?
C38 C39 C29 124.3(16) . . ?
C40 C39 C29 120.6(16) . . ?
C40 C39 C38 115.0(17) . . ?
N8 C40 C39 123.1(17) . . ?
N8 C40 H40 118.5 . . ?
C39 C40 H40 118.5 . . ?
N9 C41 H41 119.1 . . ?
C42 C41 N9 122(2) . . ?
C42 C41 H41 119.1 . . ?
C41 C42 H42 118.0 . . ?
C41 C42 C43 124(2) . . ?
C43 C42 H42 118.0 . . ?
C42 C43 H43 123.6 . . ?
C42 C43 C44 113(2) . . ?
C44 C43 H43 123.6 . . ?
C43 C44 H44 120.4 . . ?
C45 C44 C43 119(3) . . ?
C45 C44 H44 120.4 . . ?
N9 C45 C44 122(2) . . ?
N9 C45 C50 117.9(17) . . ?
C44 C45 C50 120(2) . . ?
N10 C46 H46 117.7 . . ?
N10 C46 C47 124.6(17) . . ?
C47 C46 H46 117.7 . . ?
C47 C47 C46 123(2) 2_655 . ?
C48 C47 C46 114.3(18) . . ?
C48 C47 C47 122(2) . 2_655 ?
C47 C48 H48 120.2 . . ?
C47 C48 C49 120(2) . . ?
C49 C48 H48 120.2 . . ?
C48 C49 H49 120.7 . . ?
C50 C49 C48 119(2) . . ?
C50 C49 H49 120.7 . . ?
N10 C50 C45 113.9(18) . . ?
C49 C50 N10 121.1(19) . . ?
C49 C50 C45 125(2) . . ?
N11 C51 H51 118.3 . . ?
N11 C51 C52 123(2) . . ?
C52 C51 H51 118.3 . . ?
C51 C52 H52 120.7 . . ?
C53 C52 C51 118.6(19) . . ?
C53 C52 H52 120.7 . . ?
C52 C53 H53 119.0 . . ?
C52 C53 C54 122.1(19) . . ?
C54 C53 H53 119.0 . . ?
C53 C54 H54 122.2 . . ?
C53 C54 C55 116(2) . . ?
C55 C54 H54 122.2 . . ?
N11 C55 C54 125.3(18) . . ?
N11 C55 C56 113.2(15) . . ?
C54 C55 C56 121(2) . . ?
N12 C56 C55 117.2(18) . . ?
N12 C56 C57 120.0(16) . . ?
C57 C56 C55 122.6(17) . . ?
C56 C57 H57 119.8 . . ?
C56 C57 F9 124.3(19) . 2_655 ?
C58 C57 C56 120(2) . . ?
C58 C57 H57 119.8 . . ?
C58 C57 F9 93(2) . 2_655 ?
F9 C57 H57 51.4 2_655 . ?
C57 C58 H58 120.1 . . ?
C57 C58 C59 120(2) . . ?
C59 C58 H58 120.1 . . ?
C59 C59 C58 119.6(18) 2_655 . ?
C60 C59 C58 114.6(16) . . ?
C60 C59 C59 125.8(16) . 2_655 ?
N12 C60 H60 116.8 . . ?
C59 C60 N12 126.5(16) . . ?
C59 C60 H60 116.8 . . ?
O1 S1 C1B 97.5 . . ?
O2 S1 O1 111.5 . . ?
O2 S1 C1B 108.5 . . ?
O3 S1 O1 111.7 . . ?
O3 S1 O2 117.5 . . ?
O3 S1 C1B 108.0 . . ?
F1 C1B S1 114.8 . . ?
F1 C1B F6 103.2 . . ?
F2 C1B S1 111.8 . . ?
F2 C1B F1 105.4 . . ?
F2 C1B F6 109.0 . . ?
F6 C1B S1 112.0 . . ?
O4 S2 O5 113.5 . . ?
O4 S2 C1C 104.4 . . ?
O5 S2 C1C 98.8 . . ?
O6 S2 O4 120.4 . . ?
O6 S2 O5 112.7 . . ?
O6 S2 C1C 103.4 . . ?
F7 C1C S2 113.5 . . ?
F7 C1C F8 105.7 . . ?
F8 C1C S2 109.4 . . ?
F9 C1C S2 113.5 . . ?
F9 C1C F7 107.3 . . ?
F9 C1C F8 106.9 . . ?
O8 S6 O7 110.6 . . ?
O9 S6 O7 118.2 . . ?
O9 S6 O8 114.1 . . ?
C1A S6 O7 102.2 . . ?
C1A S6 O8 103.8 . . ?
C1A S6 O9 106.0 . . ?
S6 C1A F3 126.1 . . ?
S6 C1A F4 129.3 . . ?
S6 C1A F5 126.5 . . ?
F4 C1A F3 86.2 . . ?
F5 C1A F3 88.7 . . ?
F5 C1A F4 86.5 . . ?

loop_
_geom_bond_atom_site_label_1
_geom_bond_atom_site_label_2
_geom_bond_distance
_geom_bond_site_symmetry_2
_geom_bond_publ_flag
Br1 Cu1 2.584(7) . ?
Br2 Cu1 2.359(5) . ?
Ni1 N1 2.051(9) . ?
Ni1 N2 2.105(13) . ?
Ni1 N5 2.087(14) . ?
Ni1 N6 2.085(12) . ?
Ni1 N9 2.101(14) . ?
Ni1 N10 2.116(15) . ?
Ni2 N3 2.092(12) . ?
Ni2 N4 2.080(12) . ?
Ni2 N7 2.116(14) 2_655 ?
Ni2 N8 2.100(13) 2_655 ?
Ni2 N11 2.070(13) . ?
Ni2 N12 2.077(14) . ?
N1 C5 1.3900 . ?
N1 C1 1.3900 . ?
C5 C4 1.3900 . ?
C5 C6 1.41(2) . ?
C4 H4 0.9500 . ?
C4 C3 1.3900 . ?
C3 H3 0.9500 . ?
C3 C2 1.3900 . ?
C2 H2 0.9500 . ?
C2 C1 1.3900 . ?
C1 H1 0.9500 . ?
N2 C6 1.31(2) . ?
N2 C10 1.353(19) . ?
N3 C11 1.37(2) . ?
N3 C15 1.300(18) . ?
N4 C16 1.42(2) . ?
N4 C20 1.34(2) . ?
N5 C21 1.37(2) . ?
N5 C25 1.35(2) . ?
N6 C26 1.37(2) . ?
N6 C30 1.30(2) . ?
N7 C31 1.37(2) . ?
N7 C35 1.30(2) . ?
N8 C36 1.32(2) . ?
N8 C40 1.31(2) . ?
N9 C41 1.38(2) . ?
N9 C45 1.28(2) . ?
N10 C46 1.286(19) . ?
N10 C50 1.33(2) . ?
N11 C51 1.30(2) . ?
N11 C55 1.34(2) . ?
N12 C56 1.33(2) . ?
N12 C60 1.370(18) . ?
C6 C7 1.48(3) . ?
C7 H7 0.9500 . ?
C7 C8 1.36(3) . ?
C8 H8 0.9500 . ?
C8 C9 1.33(3) . ?
C9 C10 1.41(2) . ?
C9 C19 1.46(2) . ?
C10 H10 0.9500 . ?
C11 H11 0.9500 . ?
C11 C12 1.35(3) . ?
C12 H12 0.9500 . ?
C12 C13 1.38(3) . ?
C13 H13 0.9500 . ?
C13 C14 1.35(3) . ?
C14 H14 0.9500 . ?
C14 C15 1.31(2) . ?
C15 C16 1.50(2) . ?
C16 C17 1.37(2) . ?
C17 H17 0.9500 . ?
C17 C18 1.33(2) . ?
C18 H18 0.9500 . ?
C18 C19 1.42(2) . ?
C19 C20 1.39(2) . ?
C20 H20 0.9500 . ?
C21 H21 0.9500 . ?
C21 C22 1.39(3) . ?
C22 H22 0.9500 . ?
C22 C23 1.29(3) . ?
C23 H23 0.9500 . ?
C23 C24 1.40(3) . ?
C24 H24 0.9500 . ?
C24 C25 1.38(3) . ?
C25 C26 1.49(3) . ?
C26 C27 1.40(2) . ?
C27 H27 0.9500 . ?
C27 C28 1.41(2) . ?
C28 H28 0.9500 . ?
C28 C29 1.36(2) . ?
C29 C30 1.38(2) . ?
C29 C39 1.47(2) . ?
C30 H30 0.9500 . ?
C31 H31 0.9500 . ?
C31 C32 1.29(3) . ?
C32 H32 0.9500 . ?
C32 C33 1.36(3) . ?
C33 H33 0.9500 . ?
C33 C34 1.37(3) . ?
C34 H34 0.9500 . ?
C34 C35 1.31(3) . ?
C35 C36 1.56(3) . ?
C36 C37 1.37(3) . ?
C37 H37 0.9500 . ?
C37 C38 1.33(3) . ?
C38 H38 0.9500 . ?
C38 C39 1.40(3) . ?
C39 C40 1.39(2) . ?
C40 H40 0.9500 . ?
C41 H41 0.9500 . ?
C41 C42 1.28(3) . ?
C42 H42 0.9500 . ?
C42 C43 1.34(4) . ?
C43 H43 0.9500 . ?
C43 C44 1.45(4) . ?
C44 H44 0.9500 . ?
C44 C45 1.39(3) . ?
C45 C50 1.48(3) . ?
C46 H46 0.9500 . ?
C46 C47 1.42(3) . ?
C47 C47 1.42(4) 2_655 ?
C47 C48 1.34(3) . ?
C48 H48 0.9500 . ?
C48 C49 1.46(3) . ?
C49 H49 0.9500 . ?
C49 C50 1.30(3) . ?
C51 H51 0.9500 . ?
C51 C52 1.40(3) . ?
C52 H52 0.9500 . ?
C52 C53 1.31(3) . ?
C53 H53 0.9500 . ?
C53 C54 1.32(3) . ?
C54 H54 0.9500 . ?
C54 C55 1.39(3) . ?
C55 C56 1.50(3) . ?
C56 C57 1.43(3) . ?
C57 H57 0.9500 . ?
C57 C58 1.31(3) . ?
C57 F9 1.84(3) 2_655 ?
C58 H58 0.9500 . ?
C58 C59 1.50(3) . ?
C59 C59 1.43(3) 2_655 ?
C59 C60 1.31(2) . ?
C60 H60 0.9500 . ?
S1 O1 1.4635 . ?
S1 O2 1.4428 . ?
S1 O3 1.3999 . ?
S1 C1B 1.6749 . ?
F1 C1B 1.3119 . ?
F2 C1B 1.2998 . ?
F6 C1B 1.3318 . ?
S2 O4 1.3951 . ?
S2 O5 1.4322 . ?
S2 O6 1.3786 . ?
S2 C1C 1.8172 . ?
C1C F7 1.3907 . ?
C1C F8 1.3971 . ?
C1C F9 1.3860 . ?
S6 O7 1.4706 . ?
S6 O8 1.4554 . ?
S6 O9 1.4411 . ?
S6 C1A 1.4054 . ?
F3 C1A 1.4872 . ?
F4 C1A 1.4736 . ?
F5 C1A 1.4706 . ?

loop_
_geom_torsion_atom_site_label_1
_geom_torsion_atom_site_label_2
_geom_torsion_atom_site_label_3
_geom_torsion_atom_site_label_4
_geom_torsion
_geom_torsion_site_symmetry_1
_geom_torsion_site_symmetry_2
_geom_torsion_site_symmetry_3
_geom_torsion_site_symmetry_4
_geom_torsion_publ_flag
Ni1 N1 C5 C4 166.6(10) . . . . ?
Ni1 N1 C5 C6 -7.2(15) . . . . ?
Ni1 N1 C1 C2 -165.1(11) . . . . ?
Ni1 N2 C6 C5 0(2) . . . . ?
Ni1 N2 C6 C7 178.2(16) . . . . ?
Ni1 N2 C10 C9 -175.6(13) . . . . ?
Ni1 N5 C21 C22 -169.2(15) . . . . ?
Ni1 N5 C25 C24 168.6(13) . . . . ?
Ni1 N5 C25 C26 -8.8(16) . . . . ?
Ni1 N6 C26 C25 7.0(15) . . . . ?
Ni1 N6 C26 C27 -174.8(11) . . . . ?
Ni1 N6 C30 C29 175.8(11) . . . . ?
Ni1 N9 C41 C42 -179(2) . . . . ?
Ni1 N9 C45 C44 172(2) . . . . ?
Ni1 N9 C45 C50 -8(2) . . . . ?
Ni1 N10 C46 C47 -164.9(14) . . . . ?
Ni1 N10 C50 C45 -11(2) . . . . ?
Ni1 N10 C50 C49 174(2) . . . . ?
Ni2 N3 C11 C12 -172.2(14) . . . . ?
Ni2 N3 C15 C14 173.2(13) . . . . ?
Ni2 N3 C15 C16 -14.3(17) . . . . ?
Ni2 N4 C16 C15 0.5(16) . . . . ?
Ni2 N4 C16 C17 -179.7(11) . . . . ?
Ni2 N4 C20 C19 -178.2(13) . . . . ?
Ni2 N7 C31 C32 -175.3(14) 2_655 . . . ?
Ni2 N7 C35 C34 174.1(14) 2_655 . . . ?
Ni2 N7 C35 C36 -7.3(16) 2_655 . . . ?
Ni2 N8 C36 C35 9.1(16) 2_655 . . . ?
Ni2 N8 C36 C37 -172.2(13) 2_655 . . . ?
Ni2 N8 C40 C39 174.6(10) 2_655 . . . ?
Ni2 N11 C51 C52 -176.2(14) . . . . ?
Ni2 N11 C55 C54 171.7(14) . . . . ?
Ni2 N11 C55 C56 -5(2) . . . . ?
Ni2 N12 C56 C55 -1.7(19) . . . . ?
Ni2 N12 C56 C57 172.5(16) . . . . ?
Ni2 N12 C60 C59 -169.7(13) . . . . ?
N1 C5 C4 C3 0.0 . . . . ?
N1 C5 C6 N2 5(2) . . . . ?
N1 C5 C6 C7 -173.3(17) . . . . ?
C5 N1 C1 C2 0.0 . . . . ?
C5 C4 C3 C2 0.0 . . . . ?
C5 C6 C7 C8 174(2) . . . . ?
C4 C5 C6 N2 -168.8(14) . . . . ?
C4 C5 C6 C7 13(3) . . . . ?
C4 C3 C2 C1 0.0 . . . . ?
C3 C2 C1 N1 0.0 . . . . ?
C1 N1 C5 C4 0.0 . . . . ?
C1 N1 C5 C6 -173.8(16) . . . . ?
N2 C6 C7 C8 -4(3) . . . . ?
N3 C11 C12 C13 6(3) . . . . ?
N3 C15 C16 N4 8.9(19) . . . . ?
N3 C15 C16 C17 -170.9(15) . . . . ?
N4 C16 C17 C18 -1(2) . . . . ?
N5 C21 C22 C23 -5(3) . . . . ?
N5 C25 C26 N6 1.2(19) . . . . ?
N5 C25 C26 C27 -177.0(14) . . . . ?
N6 C26 C27 C28 -1(2) . . . . ?
N7 C31 C32 C33 1(3) . . . . ?
N7 C35 C36 N8 -1.3(19) . . . . ?
N7 C35 C36 C37 180.0(15) . . . . ?
N8 C36 C37 C38 -4(3) . . . . ?
N9 C41 C42 C43 16(5) . . . . ?
N9 C45 C50 N10 13(3) . . . . ?
N9 C45 C50 C49 -173(3) . . . . ?
N10 C46 C47 C47 172.5(19) . . . 2_655 ?
N10 C46 C47 C48 1(3) . . . . ?
N11 C51 C52 C53 6(3) . . . . ?
N11 C55 C56 N12 4(2) . . . . ?
N11 C55 C56 C57 -170(2) . . . . ?
N12 C56 C57 C58 3(4) . . . . ?
N12 C56 C57 F9 -115.9(18) . . . 2_655 ?
C6 C5 C4 C3 173.2(18) . . . . ?
C6 N2 C10 C9 -2(3) . . . . ?
C6 C7 C8 C9 3(4) . . . . ?
C7 C8 C9 C10 -1(3) . . . . ?
C7 C8 C9 C19 -175(2) . . . . ?
C8 C9 C10 N2 1(3) . . . . ?
C8 C9 C19 C18 118(2) . . . . ?
C8 C9 C19 C20 -57(3) . . . . ?
C9 C19 C20 N4 173.2(17) . . . . ?
C10 N2 C6 C5 -173.9(16) . . . . ?
C10 N2 C6 C7 4(3) . . . . ?
C10 C9 C19 C18 -55(2) . . . . ?
C10 C9 C19 C20 129.6(18) . . . . ?
C11 N3 C15 C14 3(2) . . . . ?
C11 N3 C15 C16 176.0(15) . . . . ?
C11 C12 C13 C14 -8(3) . . . . ?
C12 C13 C14 C15 8(3) . . . . ?
C13 C14 C15 N3 -6(3) . . . . ?
C13 C14 C15 C16 -178.3(17) . . . . ?
C14 C15 C16 N4 -178.4(14) . . . . ?
C14 C15 C16 C17 2(2) . . . . ?
C15 N3 C11 C12 -3(3) . . . . ?
C15 C16 C17 C18 178.8(15) . . . . ?
C16 N4 C20 C19 -1(2) . . . . ?
C16 C17 C18 C19 -2(2) . . . . ?
C17 C18 C19 C9 -171.5(16) . . . . ?
C17 C18 C19 C20 4(2) . . . . ?
C18 C19 C20 N4 -2(3) . . . . ?
C19 C9 C10 N2 174.5(16) . . . . ?
C20 N4 C16 C15 -177.4(13) . . . . ?
C20 N4 C16 C17 2(2) . . . . ?
C21 N5 C25 C24 -6(2) . . . . ?
C21 N5 C25 C26 176.2(15) . . . . ?
C21 C22 C23 C24 7(3) . . . . ?
C22 C23 C24 C25 -7(3) . . . . ?
C23 C24 C25 N5 7(2) . . . . ?
C23 C24 C25 C26 -175.5(15) . . . . ?
C24 C25 C26 N6 -176.2(14) . . . . ?
C24 C25 C26 C27 6(2) . . . . ?
C25 N5 C21 C22 5(3) . . . . ?
C25 C26 C27 C28 177.2(14) . . . . ?
C26 N6 C30 C29 0(2) . . . . ?
C26 C27 C28 C29 -1(2) . . . . ?
C27 C28 C29 C30 3(2) . . . . ?
C27 C28 C29 C39 -176.9(14) . . . . ?
C28 C29 C30 N6 -2(2) . . . . ?
C28 C29 C39 C38 130.8(18) . . . . ?
C28 C29 C39 C40 -46(2) . . . . ?
C29 C39 C40 N8 174.9(13) . . . . ?
C30 N6 C26 C25 -176.8(13) . . . . ?
C30 N6 C26 C27 1(2) . . . . ?
C30 C29 C39 C38 -49(2) . . . . ?
C30 C29 C39 C40 134.5(15) . . . . ?
C31 N7 C35 C34 -4(2) . . . . ?
C31 N7 C35 C36 174.5(13) . . . . ?
C31 C32 C33 C34 -3(3) . . . . ?
C32 C33 C34 C35 1(3) . . . . ?
C33 C34 C35 N7 2(3) . . . . ?
C33 C34 C35 C36 -176.3(17) . . . . ?
C34 C35 C36 N8 177.3(17) . . . . ?
C34 C35 C36 C37 -1(3) . . . . ?
C35 N7 C31 C32 3(2) . . . . ?
C35 C36 C37 C38 174.9(15) . . . . ?
C36 N8 C40 C39 -1(2) . . . . ?
C36 C37 C38 C39 1(3) . . . . ?
C37 C38 C39 C29 -175.0(16) . . . . ?
C37 C38 C39 C40 2(2) . . . . ?
C38 C39 C40 N8 -2(2) . . . . ?
C39 C29 C30 N6 177.4(14) . . . . ?
C40 N8 C36 C35 -175.1(12) . . . . ?
C40 N8 C36 C37 4(2) . . . . ?
C41 N9 C45 C44 -3(3) . . . . ?
C41 N9 C45 C50 177.1(17) . . . . ?
C41 C42 C43 C44 -18(5) . . . . ?
C42 C43 C44 C45 10(5) . . . . ?
C43 C44 C45 N9 0(5) . . . . ?
C43 C44 C45 C50 180(3) . . . . ?
C44 C45 C50 N10 -167(3) . . . . ?
C44 C45 C50 C49 7(4) . . . . ?
C45 N9 C41 C42 -4(3) . . . . ?
C46 N10 C50 C45 -177.0(17) . . . . ?
C46 N10 C50 C49 9(3) . . . . ?
C46 C47 C48 C49 -8(4) . . . . ?
C47 C47 C48 C49 -180(3) 2_655 . . . ?
C47 C48 C49 C50 16(5) . . . . ?
C48 C49 C50 N10 -16(5) . . . . ?
C48 C49 C50 C45 170(3) . . . . ?
C50 N10 C46 C47 -1(3) . . . . ?
C51 N11 C55 C54 -1(3) . . . . ?
C51 N11 C55 C56 -177.8(16) . . . . ?
C51 C52 C53 C54 -1(3) . . . . ?
C52 C53 C54 C55 -4(3) . . . . ?
C53 C54 C55 N11 5(3) . . . . ?
C53 C54 C55 C56 -178.6(17) . . . . ?
C54 C55 C56 N12 -172.3(16) . . . . ?
C54 C55 C56 C57 14(3) . . . . ?
C55 N11 C51 C52 -4(3) . . . . ?
C55 C56 C57 C58 177(2) . . . . ?
C55 C56 C57 F9 58(2) . . . 2_655 ?
C56 N12 C60 C59 2(2) . . . . ?
C56 C57 C58 C59 -6(4) . . . . ?
C57 C58 C59 C59 -173(2) . . . 2_655 ?
C57 C58 C59 C60 8(4) . . . . ?
C58 C59 C60 N12 -5(3) . . . . ?
C59 C59 C60 N12 175.5(13) 2_655 . . . ?
C60 N12 C56 C55 -174.3(14) . . . . ?
C60 N12 C56 C57 0(3) . . . . ?
O1 S1 C1B F1 -59.6 . . . . ?
O1 S1 C1B F2 -179.6 . . . . ?
O1 S1 C1B F6 57.6 . . . . ?
O2 S1 C1B F1 56.2 . . . . ?
O2 S1 C1B F2 -63.9 . . . . ?
O2 S1 C1B F6 173.4 . . . . ?
O3 S1 C1B F1 -175.4 . . . . ?
O3 S1 C1B F2 64.6 . . . . ?
O3 S1 C1B F6 -58.2 . . . . ?
O4 S2 C1C F7 -63.4 . . . . ?
O4 S2 C1C F8 178.8 . . . . ?
O4 S2 C1C F9 59.5 . . . . ?
O5 S2 C1C F7 53.8 . . . . ?
O5 S2 C1C F8 -64.0 . . . . ?
O5 S2 C1C F9 176.7 . . . . ?
O6 S2 C1C F7 169.8 . . . . ?
O6 S2 C1C F8 52.0 . . . . ?
O6 S2 C1C F9 -67.3 . . . . ?
F9 C57 C58 C59 127(2) 2_655 . . . ?
O7 S6 C1A F3 -54.6 . . . . ?
O7 S6 C1A F4 -173.9 . . . . ?
O7 S6 C1A F5 65.7 . . . . ?
O8 S6 C1A F3 60.5 . . . . ?
O8 S6 C1A F4 -58.9 . . . . ?
O8 S6 C1A F5 -179.2 . . . . ?
O9 S6 C1A F3 -179.0 . . . . ?
O9 S6 C1A F4 61.7 . . . . ?
O9 S6 C1A F5 -58.7 . . . . ?
